data_7115787
loop_
_publ_author_name
'Thomas B. Faust'
'Pavel M. Usov'
'Deanna M. D'Alessandro'
'Cameron J. Kepert'

_publ_section_title
;
 Highly unusual interpenetration isomers of electroactive nickel
 bis(dithiolene) coordination frameworks
;
_journal_name_full Chem.Commun.
_journal_page_first 12772
_journal_paper_doi 10.1039/C4cc05438E
_journal_volume 50
_journal_year 2014
_chemical_formula_moiety 'C34 H34 N6 Ni2 O2 S8 Zn, 2(C3 H7 N O)'
_chemical_formula_sum 'C40 H48 N8 Ni2 O4 S8 Zn'
_chemical_formula_weight 1144.13
_chemical_melting_point ?
_chemical_name_common '[Zn(Ni(pedt)2)2(dmf)].2dmf'
_chemical_name_systematic
; 
 ? 
;
_space_group_IT_number 15
_symmetry_cell_setting monoclinic
_symmetry_space_group_name_Hall '-C 2yc'
_symmetry_space_group_name_H-M 'C 1 2/c 1'
_atom_sites_solution_hydrogens geom
_atom_sites_solution_primary direct
_atom_sites_solution_secondary difmap
_audit_creation_method SHELXL-97
_cell_angle_alpha 90.00
_cell_angle_beta 107.269(7)
_cell_angle_gamma 90.00
_cell_formula_units_Z 4
_cell_length_a 15.350(2)
_cell_length_b 22.346(2)
_cell_length_c 15.4658(17)
_cell_measurement_temperature 150(2)
_cell_volume 5065.8(10)
_computing_cell_refinement 'SAINT Ver. 7.60A  (Bruker-AXS, 2009)'
_computing_data_collection 'APEX2 Ver. 2009.3-0 (Bruker-AXS, 2009)'
_computing_data_reduction 'SAINT Ver. 7.60A'
_computing_structure_refinement 'SHELXL-97 (Sheldrick, 1997)'
_computing_structure_solution 'SHELXS-97 (Sheldrick, 1990)'
_diffrn_ambient_temperature 150(2)
_diffrn_measured_fraction_theta_full 0.998
_diffrn_measured_fraction_theta_max 0.998
_diffrn_measurement_device_type 'Bruker-Nonius FR591 Kappa APEX II'
_diffrn_measurement_method \w
_diffrn_radiation_monochromator graphite
_diffrn_radiation_source 'fine-focus rotating anode'
_diffrn_radiation_type MoK\a
_diffrn_radiation_wavelength 0.71073
_diffrn_reflns_av_R_equivalents 0.0426
_diffrn_reflns_av_sigmaI/netI 0.0190
_diffrn_reflns_limit_h_max 24
_diffrn_reflns_limit_h_min -24
_diffrn_reflns_limit_k_max 36
_diffrn_reflns_limit_k_min -36
_diffrn_reflns_limit_l_max 24
_diffrn_reflns_limit_l_min -24
_diffrn_reflns_number 143043
_diffrn_reflns_theta_full 35.15
_diffrn_reflns_theta_max 35.14
_diffrn_reflns_theta_min 1.66
_exptl_absorpt_coefficient_mu 1.582
_exptl_absorpt_correction_T_max 0.6932
_exptl_absorpt_correction_T_min 0.3643
_exptl_absorpt_correction_type multi-scan
_exptl_absorpt_process_details 'SADABS-2008/1 (Sheldrick, 2008)'
_exptl_crystal_colour 'dark purple'
_exptl_crystal_density_diffrn 1.500
_exptl_crystal_density_meas ?
_exptl_crystal_density_method 'not measured'
_exptl_crystal_description prism
_exptl_crystal_F_000 2360
_exptl_crystal_recrystallization_method 'Direct from synthesis'
_exptl_crystal_size_max 0.80
_exptl_crystal_size_mid 0.35
_exptl_crystal_size_min 0.25
_refine_diff_density_max 1.315
_refine_diff_density_min -0.599
_refine_diff_density_rms 0.095
_refine_ls_extinction_method none
_refine_ls_goodness_of_fit_ref 1.134
_refine_ls_hydrogen_treatment constr
_refine_ls_matrix_type full
_refine_ls_number_parameters 340
_refine_ls_number_reflns 11255
_refine_ls_number_restraints 185
_refine_ls_restrained_S_all 1.151
_refine_ls_R_factor_all 0.0533
_refine_ls_R_factor_gt 0.0355
_refine_ls_shift/su_max 0.001
_refine_ls_shift/su_mean 0.000
_refine_ls_structure_factor_coef Fsqd
_refine_ls_weighting_details 'calc w=1/[\s^2^(Fo^2^)+(0.0402P)^2^+8.6728P] where P=(Fo^2^+2Fc^2^)/3'
_refine_ls_weighting_scheme calc
_refine_ls_wR_factor_gt 0.0884
_refine_ls_wR_factor_ref 0.1034
_reflns_number_gt 8975
_reflns_number_total 11255
_reflns_threshold_expression >2sigma(I)
_cod_data_source_file c4cc05438e2.cif
_cod_data_source_block cjk13tf20a
_cod_depositor_comments
;
The following automatic conversions were performed:

'_chemical_melting_point' value 'not measured' was changed to '?' -
the value is undefined or not given.

Automatic conversion script
Id: cif_fix_values 2827 2014-09-09 07:05:25Z andrius 

The following automatic conversions were performed:

'_exptl_crystal_density_meas' value 'not measured' was changed to '?'
- the value is perceived as not measured.

Automatic conversion script
Id: cif_fix_values 3008 2015-01-20 13:52:24Z robertas 
;
_cod_original_sg_symbol_H-M C2/c
_cod_database_code 7115787

loop_
_symmetry_equiv_pos_as_xyz
'x, y, z'
'-x, y, -z+1/2'
'x+1/2, y+1/2, z'
'-x+1/2, y+1/2, -z+1/2'
'-x, -y, -z'
'x, -y, z-1/2'
'-x+1/2, -y+1/2, -z'
'x+1/2, -y+1/2, z-1/2'

loop_
_atom_site_label
_atom_site_type_symbol
_atom_site_fract_x
_atom_site_fract_y
_atom_site_fract_z
_atom_site_U_iso_or_equiv
_atom_site_adp_type
_atom_site_occupancy
_atom_site_symmetry_multiplicity
_atom_site_calc_flag
_atom_site_refinement_flags
_atom_site_disorder_assembly
_atom_site_disorder_group
C1 C 0.82307(10) 0.18866(7) 0.25847(11) 0.0225(3) Uani 1 1 d . . .
H1 H 0.8261 0.2194 0.3017 0.027 Uiso 1 1 calc R . .
C2 C 0.74480(10) 0.15390(7) 0.23130(11) 0.0224(3) Uani 1 1 d . . .
H2 H 0.6961 0.1608 0.2562 0.027 Uiso 1 1 calc R . .
C3 C 0.73799(9) 0.10859(6) 0.16694(10) 0.0184(2) Uani 1 1 d . . .
C4 C 0.81370(10) 0.10008(7) 0.13501(11) 0.0205(3) Uani 1 1 d . . .
H4 H 0.8128 0.0696 0.0920 0.025 Uiso 1 1 calc R . .
C5 C 0.88996(10) 0.13651(7) 0.16664(11) 0.0201(2) Uani 1 1 d . . .
H5 H 0.9408 0.1297 0.1449 0.024 Uiso 1 1 calc R . .
C6 C 0.65387(10) 0.07298(7) 0.13175(10) 0.0189(2) Uani 1 1 d . . .
C7 C 0.59417(10) 0.06152(7) 0.18027(10) 0.0210(3) Uani 1 1 d . . .
H7 H 0.6073 0.0762 0.2405 0.025 Uiso 1 1 calc R . .
C8 C 0.89625(10) 0.36764(7) 0.25240(11) 0.0223(3) Uani 1 1 d . . .
H8 H 0.9454 0.3755 0.3053 0.027 Uiso 1 1 calc R . .
C9 C 0.82971(10) 0.41127(7) 0.22266(11) 0.0226(3) Uani 1 1 d . . .
H9 H 0.8341 0.4480 0.2545 0.027 Uiso 1 1 calc R . .
C10 C 0.75580(10) 0.40065(7) 0.14498(10) 0.0194(2) Uani 1 1 d . . .
C11 C 0.75400(10) 0.34522(7) 0.10212(11) 0.0219(3) Uani 1 1 d . . .
H11 H 0.7049 0.3355 0.0501 0.026 Uiso 1 1 calc R . .
C12 C 0.82378(10) 0.30471(7) 0.13583(11) 0.0221(3) Uani 1 1 d . . .
H12 H 0.8217 0.2677 0.1050 0.026 Uiso 1 1 calc R . .
C13 C 0.68363(10) 0.44521(7) 0.10972(11) 0.0211(3) Uani 1 1 d . . .
C14 C 0.69607(12) 0.50521(8) 0.12505(14) 0.0298(4) Uani 1 1 d . . .
H14 H 0.7534 0.5195 0.1618 0.036 Uiso 1 1 calc R . .
C15 C 0.99645(17) 0.27816(11) 0.04467(16) 0.0321(4) Uani 0.821(3) 1 d PDU A 1
H15 H 0.9652 0.3151 0.0428 0.038 Uiso 0.821(3) 1 calc PR A 1
C16 C 1.0819(3) 0.21078(14) -0.0221(2) 0.0490(7) Uani 0.821(3) 1 d PU A 1
H16A H 1.0914 0.1904 0.0361 0.074 Uiso 0.821(3) 1 calc PR A 1
H16B H 1.1411 0.2203 -0.0305 0.074 Uiso 0.821(3) 1 calc PR A 1
H16C H 1.0475 0.1846 -0.0712 0.074 Uiso 0.821(3) 1 calc PR A 1
C17 C 1.0184(3) 0.3053(2) -0.0998(3) 0.0718(11) Uani 0.821(3) 1 d PU A 1
H17B H 0.9758 0.2868 -0.1533 0.108 Uiso 0.821(3) 1 calc PR A 1
H17C H 1.0774 0.3116 -0.1108 0.108 Uiso 0.821(3) 1 calc PR A 1
H17A H 0.9938 0.3438 -0.0877 0.108 Uiso 0.821(3) 1 calc PR A 1
C18 C 1.0225(8) 0.2299(5) 0.0570(8) 0.0345(10) Uani 0.179(3) 1 d PDU A 2
H18 H 1.0495 0.1915 0.0718 0.041 Uiso 0.179(3) 1 calc PR A 2
C19 C 0.9571(13) 0.3022(7) -0.0578(11) 0.057(2) Uani 0.179(3) 1 d PU A 2
H19A H 0.9862 0.3386 -0.0268 0.086 Uiso 0.179(3) 1 calc PR A 2
H19B H 0.8990 0.2958 -0.0452 0.086 Uiso 0.179(3) 1 calc PR A 2
H19C H 0.9462 0.3068 -0.1232 0.086 Uiso 0.179(3) 1 calc PR A 2
C20 C 1.0556(13) 0.2208(8) -0.0890(11) 0.0537(19) Uani 0.179(3) 1 d PU A 2
H20A H 1.0795 0.2502 -0.1231 0.081 Uiso 0.179(3) 1 calc PR A 2
H20B H 1.0086 0.1965 -0.1311 0.081 Uiso 0.179(3) 1 calc PR A 2
H20C H 1.1053 0.1948 -0.0547 0.081 Uiso 0.179(3) 1 calc PR A 2
C21 C 0.6544(3) 0.33442(14) 0.2905(3) 0.0695(8) Uani 1 1 d U . .
H21 H 0.6063 0.3423 0.2368 0.083 Uiso 1 1 calc R . .
C22 C 0.7625(3) 0.3730(2) 0.4272(3) 0.0851(9) Uani 1 1 d U . .
H22A H 0.7835 0.3313 0.4317 0.128 Uiso 1 1 calc R . .
H22B H 0.7435 0.3831 0.4805 0.128 Uiso 1 1 calc R . .
H22C H 0.8122 0.3995 0.4240 0.128 Uiso 1 1 calc R . .
C23 C 0.6473(3) 0.43954(15) 0.3274(3) 0.0770(10) Uani 1 1 d U . .
H23A H 0.5951 0.4387 0.2724 0.116 Uiso 1 1 calc R . .
H23B H 0.6937 0.4670 0.3186 0.116 Uiso 1 1 calc R . .
H23C H 0.6271 0.4532 0.3785 0.116 Uiso 1 1 calc R . .
N1 N 0.89516(8) 0.18091(6) 0.22656(9) 0.0189(2) Uani 1 1 d . A .
N2 N 0.89492(8) 0.31491(6) 0.21042(10) 0.0212(2) Uani 1 1 d . A .
N3 N 1.0303(2) 0.26636(13) -0.0228(2) 0.0376(5) Uani 0.821(3) 1 d PU A 1
N4 N 1.0157(14) 0.2520(7) -0.0260(14) 0.0415(11) Uani 0.179(3) 1 d PU A 2
N5 N 0.6855(2) 0.38027(11) 0.3459(2) 0.0645(6) Uani 1 1 d U . .
Ni1 Ni 0.5000 0.0000 0.0000 0.01744(6) Uani 1 2 d S . .
Ni2 Ni 0.5000 0.5000 0.0000 0.02055(6) Uani 1 2 d S . .
O1 O 1.0023(3) 0.24494(12) 0.1096(2) 0.0270(4) Uani 0.821(3) 1 d PDU A 1
O2 O 0.9962(16) 0.2556(8) 0.1144(12) 0.0316(12) Uani 0.179(3) 1 d PDU A 2
O3 O 0.6825(3) 0.28297(12) 0.3028(3) 0.1065(12) Uani 1 1 d . . .
S1 S 0.62777(3) 0.04570(2) 0.02134(3) 0.02538(8) Uani 1 1 d . . .
S2 S 0.49613(3) 0.021259(19) 0.13449(3) 0.02259(8) Uani 1 1 d . . .
S3 S 0.57753(3) 0.420138(18) 0.04352(3) 0.02384(8) Uani 1 1 d . . .
S4 S 0.61007(3) 0.55518(2) 0.07913(4) 0.03351(11) Uani 1 1 d . . .
Zn1 Zn 1.0000 0.247666(10) 0.2500 0.01725(5) Uani 1 2 d S . .

loop_
_atom_site_aniso_label
_atom_site_aniso_U_11
_atom_site_aniso_U_22
_atom_site_aniso_U_33
_atom_site_aniso_U_23
_atom_site_aniso_U_13
_atom_site_aniso_U_12
C1 0.0177(6) 0.0211(6) 0.0273(7) -0.0086(5) 0.0044(5) -0.0046(5)
C2 0.0165(6) 0.0246(7) 0.0262(7) -0.0070(5) 0.0064(5) -0.0054(5)
C3 0.0160(5) 0.0179(6) 0.0198(6) -0.0014(5) 0.0032(4) -0.0045(4)
C4 0.0176(6) 0.0189(6) 0.0246(7) -0.0051(5) 0.0057(5) -0.0052(5)
C5 0.0154(5) 0.0185(6) 0.0258(7) -0.0032(5) 0.0052(5) -0.0035(4)
C6 0.0160(5) 0.0214(6) 0.0186(6) -0.0024(5) 0.0039(4) -0.0056(4)
C7 0.0196(6) 0.0250(6) 0.0187(6) -0.0031(5) 0.0060(5) -0.0072(5)
C8 0.0138(5) 0.0193(6) 0.0293(7) -0.0009(5) -0.0003(5) 0.0021(4)
C9 0.0175(6) 0.0181(6) 0.0287(7) -0.0015(5) 0.0014(5) 0.0043(5)
C10 0.0151(5) 0.0191(6) 0.0226(6) 0.0027(5) 0.0037(5) 0.0043(4)
C11 0.0163(6) 0.0222(6) 0.0230(6) -0.0001(5) -0.0006(5) 0.0056(5)
C12 0.0163(5) 0.0186(6) 0.0263(7) -0.0016(5) -0.0014(5) 0.0043(5)
C13 0.0169(5) 0.0216(6) 0.0228(6) 0.0022(5) 0.0031(5) 0.0070(5)
C14 0.0211(7) 0.0225(7) 0.0379(9) 0.0019(6) -0.0032(6) 0.0068(5)
C15 0.0354(9) 0.0288(9) 0.0318(9) 0.0059(7) 0.0097(7) 0.0118(8)
C16 0.0655(18) 0.0398(13) 0.0504(16) 0.0036(11) 0.0304(14) 0.0164(12)
C17 0.100(3) 0.071(2) 0.0545(17) 0.0351(16) 0.0372(18) 0.0308(19)
C18 0.0395(19) 0.0316(19) 0.0328(16) 0.0044(15) 0.0113(16) 0.0080(17)
C19 0.069(4) 0.053(3) 0.048(3) 0.019(3) 0.015(3) 0.023(3)
C20 0.070(4) 0.055(4) 0.043(3) 0.003(3) 0.028(3) 0.008(3)
C21 0.099(2) 0.0509(13) 0.0842(18) -0.0100(13) 0.0668(16) -0.0049(14)
C22 0.088(2) 0.081(2) 0.099(2) -0.0018(18) 0.0481(15) -0.0029(18)
C23 0.118(3) 0.0470(13) 0.094(2) 0.0006(14) 0.074(2) 0.0064(15)
N1 0.0138(5) 0.0166(5) 0.0240(6) -0.0024(4) 0.0018(4) -0.0022(4)
N2 0.0134(5) 0.0178(5) 0.0281(6) 0.0001(4) -0.0004(4) 0.0030(4)
N3 0.0485(13) 0.0355(12) 0.0327(9) 0.0086(10) 0.0181(9) 0.0094(10)
N4 0.052(2) 0.039(2) 0.0358(17) 0.0086(18) 0.0169(18) 0.0103(19)
N5 0.0871(16) 0.0452(11) 0.0829(15) -0.0062(10) 0.0587(12) -0.0045(11)
Ni1 0.01514(11) 0.02085(12) 0.01667(11) -0.00325(9) 0.00524(8) -0.00736(8)
Ni2 0.01675(11) 0.02274(13) 0.02013(12) 0.00138(9) 0.00237(9) 0.00944(9)
O1 0.0277(9) 0.0282(12) 0.0240(7) 0.0019(7) 0.0061(6) 0.0046(9)
O2 0.034(2) 0.029(2) 0.0300(18) 0.0026(19) 0.0063(17) 0.008(2)
O3 0.165(3) 0.0505(14) 0.148(3) -0.0100(16) 0.114(3) 0.0096(17)
S1 0.02121(16) 0.0353(2) 0.02183(17) -0.00939(15) 0.00975(13) -0.01536(15)
S2 0.01920(15) 0.03097(19) 0.01904(15) -0.00466(13) 0.00790(12) -0.01063(13)
S3 0.01726(15) 0.02277(17) 0.02753(18) 0.00000(13) 0.00058(13) 0.00792(12)
S4 0.02620(19) 0.02121(18) 0.0428(3) -0.00024(16) -0.00563(17) 0.00907(15)
Zn1 0.01004(9) 0.01291(9) 0.02475(11) 0.000 -0.00104(8) 0.000

loop_
_atom_type_symbol
_atom_type_description
_atom_type_scat_dispersion_real
_atom_type_scat_dispersion_imag
_atom_type_scat_source
C C 0.0033 0.0016 'International Tables Vol C Tables 4.2.6.8 and 6.1.1.4'
H H 0.0000 0.0000 'International Tables Vol C Tables 4.2.6.8 and 6.1.1.4'
N N 0.0061 0.0033 'International Tables Vol C Tables 4.2.6.8 and 6.1.1.4'
O O 0.0106 0.0060 'International Tables Vol C Tables 4.2.6.8 and 6.1.1.4'
S S 0.1246 0.1234 'International Tables Vol C Tables 4.2.6.8 and 6.1.1.4'
Ni Ni 0.3393 1.1124 'International Tables Vol C Tables 4.2.6.8 and 6.1.1.4'
Zn Zn 0.2839 1.4301 'International Tables Vol C Tables 4.2.6.8 and 6.1.1.4'

loop_
_geom_angle_atom_site_label_1
_geom_angle_atom_site_label_2
_geom_angle_atom_site_label_3
_geom_angle
_geom_angle_site_symmetry_1
_geom_angle_site_symmetry_3
N1 C1 C2 123.20(14) . .
C1 C2 C3 119.68(14) . .
C2 C3 C4 116.91(12) . .
C2 C3 C6 121.60(13) . .
C4 C3 C6 121.45(13) . .
C5 C4 C3 119.68(14) . .
N1 C5 C4 123.13(14) . .
C7 C6 C3 123.56(13) . .
C7 C6 S1 118.31(11) . .
C3 C6 S1 118.10(11) . .
C6 C7 S2 121.30(12) . .
N2 C8 C9 123.51(14) . .
C8 C9 C10 119.50(14) . .
C11 C10 C9 116.80(13) . .
C11 C10 C13 121.12(13) . .
C9 C10 C13 122.08(14) . .
C12 C11 C10 119.78(14) . .
N2 C12 C11 123.45(14) . .
C14 C13 C10 123.38(14) . .
C14 C13 S3 118.48(11) . .
C10 C13 S3 118.13(12) . .
C13 C14 S4 121.14(13) . .
O1 C15 N3 124.9(2) . .
O2 C18 N4 124.6(15) . .
O3 C21 N5 125.6(5) . .
C5 N1 C1 117.36(12) . .
C5 N1 Zn1 121.21(10) . .
C1 N1 Zn1 120.28(10) . .
C8 N2 C12 116.94(12) . .
C8 N2 Zn1 124.87(10) . .
C12 N2 Zn1 118.14(10) . .
C15 N3 C17 123.2(3) . .
C15 N3 C16 119.9(3) . .
C17 N3 C16 116.9(3) . .
C18 N4 C19 118.5(17) . .
C18 N4 C20 121.7(15) . .
C19 N4 C20 119.1(16) . .
C21 N5 C23 122.2(4) . .
C21 N5 C22 120.9(3) . .
C23 N5 C22 116.9(3) . .
S1 Ni1 S1 180.0 5_655 .
S1 Ni1 S2 88.137(15) 5_655 .
S1 Ni1 S2 91.862(16) . .
S1 Ni1 S2 91.862(15) 5_655 5_655
S1 Ni1 S2 88.140(15) . 5_655
S2 Ni1 S2 180.0 . 5_655
S3 Ni2 S3 180.000(12) . 5_665
S3 Ni2 S4 91.691(17) . .
S3 Ni2 S4 88.310(17) 5_665 .
S3 Ni2 S4 88.310(17) . 5_665
S3 Ni2 S4 91.690(17) 5_665 5_665
S4 Ni2 S4 180.0 . 5_665
C15 O1 Zn1 140.9(2) . .
C18 O2 Zn1 140.5(14) . .
C6 S1 Ni1 104.51(5) . .
C7 S2 Ni1 104.01(5) . .
C13 S3 Ni2 104.64(5) . .
C14 S4 Ni2 103.90(6) . .
O2 Zn1 O2 170.2(9) 2_755 .
O2 Zn1 N1 95.4(6) 2_755 2_755
O2 Zn1 N1 91.4(5) . 2_755
O2 Zn1 N1 91.4(5) 2_755 .
O2 Zn1 N1 95.4(6) . .
N1 Zn1 N1 91.86(7) 2_755 .
O2 Zn1 N2 81.9(5) 2_755 2_755
O2 Zn1 N2 91.2(6) . 2_755
N1 Zn1 N2 88.63(5) 2_755 2_755
N1 Zn1 N2 173.37(5) . 2_755
O2 Zn1 N2 91.2(6) 2_755 .
O2 Zn1 N2 82.0(5) . .
N1 Zn1 N2 173.37(5) 2_755 .
N1 Zn1 N2 88.64(5) . .
N2 Zn1 N2 91.64(7) 2_755 .
O2 Zn1 O1 175.9(5) 2_755 .
O2 Zn1 O1 6.9(5) . .
N1 Zn1 O1 85.16(9) 2_755 .
N1 Zn1 O1 92.61(11) . .
N2 Zn1 O1 94.02(11) 2_755 .
N2 Zn1 O1 88.21(9) . .
O2 Zn1 O1 6.9(5) 2_755 2_755
O2 Zn1 O1 175.9(5) . 2_755
N1 Zn1 O1 92.61(11) 2_755 2_755
N1 Zn1 O1 85.16(9) . 2_755
N2 Zn1 O1 88.21(9) 2_755 2_755
N2 Zn1 O1 94.02(11) . 2_755
O1 Zn1 O1 176.80(15) . 2_755

loop_
_geom_bond_atom_site_label_1
_geom_bond_atom_site_label_2
_geom_bond_distance
_geom_bond_site_symmetry_2
C1 N1 1.350(2) .
C1 C2 1.387(2) .
C2 C3 1.402(2) .
C3 C4 1.404(2) .
C3 C6 1.4763(19) .
C4 C5 1.3901(19) .
C5 N1 1.3437(19) .
C6 C7 1.370(2) .
C6 S1 1.7440(15) .
C7 S2 1.7155(15) .
C8 N2 1.343(2) .
C8 C9 1.388(2) .
C9 C10 1.406(2) .
C10 C11 1.401(2) .
C10 C13 1.469(2) .
C11 C12 1.381(2) .
C12 N2 1.3517(19) .
C13 C14 1.365(2) .
C13 S3 1.7392(16) .
C14 S4 1.7136(16) .
C15 O1 1.231(4) .
C15 N3 1.323(4) .
C16 N3 1.471(4) .
C17 N3 1.442(4) .
C18 O2 1.222(9) .
C18 N4 1.35(2) .
C19 N4 1.43(2) .
C20 N4 1.47(3) .
C21 O3 1.223(4) .
C21 N5 1.330(4) .
C22 N5 1.456(5) .
C23 N5 1.443(4) .
N1 Zn1 2.1448(12) .
N2 Zn1 2.1559(12) .
Ni1 S1 2.1479(4) 5_655
Ni1 S1 2.1479(4) .
Ni1 S2 2.1516(4) .
Ni1 S2 2.1516(4) 5_655
Ni2 S3 2.1397(4) .
Ni2 S3 2.1398(4) 5_665
Ni2 S4 2.1553(5) .
Ni2 S4 2.1553(5) 5_665
O1 Zn1 2.183(3) .
O2 Zn1 2.089(16) .
Zn1 O2 2.089(16) 2_755
Zn1 N1 2.1448(12) 2_755
Zn1 N2 2.1559(12) 2_755
Zn1 O1 2.183(3) 2_755
